data_7231019
loop_
_publ_author_name
'Clulow, Rebecca'
'Lightfoot, Philip'

_publ_section_title
;
 New sarcosine--metal halide complexes related to ferroelectric TSCC
;
_journal_issue 28
_journal_name_full CrystEngComm
_journal_page_first 4012
_journal_paper_doi 10.1039/C8CE00719E
_journal_volume 20
_journal_year 2018
_chemical_formula_moiety 'C9 H25 Mg N3 O6, 2(Br)'
_chemical_formula_sum 'C9 H25 Br2 Mg N3 O8'
_chemical_formula_weight 487.45
_space_group_crystal_system orthorhombic
_space_group_IT_number 62
_space_group_name_Hall '-P 2ac 2n'
_space_group_name_H-M_alt 'P n m a'
_symmetry_space_group_name_Hall '-P 2ac 2n'
_symmetry_space_group_name_H-M 'P n m a'
_atom_sites_solution_hydrogens difmap
_audit_creation_method SHELXL-2014/7
_audit_update_record
;
2018-05-03 deposited with the CCDC.
2018-06-25 downloaded from the CCDC.
;
_cell_angle_alpha 90
_cell_angle_beta 90
_cell_angle_gamma 90
_cell_formula_units_Z 4
_cell_length_a 9.5844(6)
_cell_length_b 18.9445(13)
_cell_length_c 9.9448(6)
_cell_measurement_reflns_used 889
_cell_measurement_temperature 173(2)
_cell_measurement_theta_max 27.5
_cell_measurement_theta_min 2.0
_cell_volume 1805.7(2)
_computing_structure_refinement 'SHELXL-2014/7 (Sheldrick, 2014)'
_diffrn_ambient_temperature 173(2)
_diffrn_detector_area_resol_mean 13.6612
_diffrn_measured_fraction_theta_full 1.000
_diffrn_measured_fraction_theta_max 1.000
_diffrn_measurement_device_type 'Rigaku Mercury2 (2x2 bin mode)'
_diffrn_measurement_method 'profile data from \w-scans'
_diffrn_radiation_type MoK\a
_diffrn_radiation_wavelength 0.71075
_diffrn_reflns_av_R_equivalents 0.0624
_diffrn_reflns_av_unetI/netI 0.0275
_diffrn_reflns_Laue_measured_fraction_full 1.000
_diffrn_reflns_Laue_measured_fraction_max 1.000
_diffrn_reflns_limit_h_max 12
_diffrn_reflns_limit_h_min -12
_diffrn_reflns_limit_k_max 24
_diffrn_reflns_limit_k_min -24
_diffrn_reflns_limit_l_max 12
_diffrn_reflns_limit_l_min -12
_diffrn_reflns_number 17644
_diffrn_reflns_point_group_measured_fraction_full 1.000
_diffrn_reflns_point_group_measured_fraction_max 1.000
_diffrn_reflns_theta_full 25.242
_diffrn_reflns_theta_max 27.506
_diffrn_reflns_theta_min 2.150
_diffrn_source 'Sealed Tube'
_exptl_absorpt_coefficient_mu 4.564
_exptl_absorpt_correction_T_max 1.000
_exptl_absorpt_correction_T_min 0.881
_exptl_absorpt_correction_type multi-scan
_exptl_absorpt_process_details
'The program SADABS-2008/1 - G.M. Sheldrick was used to apply a multi-scan absorption correction.'
_exptl_crystal_colour colourless
_exptl_crystal_density_diffrn 1.793
_exptl_crystal_description block
_exptl_crystal_F_000 984
_exptl_crystal_size_max 0.17
_exptl_crystal_size_mid 0.10
_exptl_crystal_size_min 0.09
_refine_diff_density_max 0.386
_refine_diff_density_min -0.750
_refine_diff_density_rms 0.106
_refine_ls_extinction_method none
_refine_ls_goodness_of_fit_ref 0.794
_refine_ls_hydrogen_treatment refall
_refine_ls_matrix_type full
_refine_ls_number_parameters 166
_refine_ls_number_reflns 2139
_refine_ls_number_restraints 0
_refine_ls_restrained_S_all 0.794
_refine_ls_R_factor_all 0.0510
_refine_ls_R_factor_gt 0.0288
_refine_ls_shift/su_max 0.002
_refine_ls_shift/su_mean 0.000
_refine_ls_structure_factor_coef Fsqd
_refine_ls_weighting_details 'w=1/[\s^2^(Fo^2^)+(0.1000P)^2^] where P=(Fo^2^+2Fc^2^)/3'
_refine_ls_weighting_scheme calc
_refine_ls_wR_factor_gt 0.0868
_refine_ls_wR_factor_ref 0.1090
_reflns_Friedel_coverage 0.000
_reflns_number_gt 1586
_reflns_number_total 2139
_reflns_threshold_expression 'I > 2\s(I)'
_cod_data_source_file c8ce00719e2.cif
_cod_data_source_block shelx_CCDC16
_cod_depositor_comments 'Adding full bibliography for 7231003--7231021.cif.'
_cod_database_code 7231019
_shelx_shelxl_version_number 2014/7
_shelx_space_group_comment
;
The symmetry employed for this shelxl refinement is uniquely defined
by the following loop, which should always be used as a source of
symmetry information in preference to the above space-group names.
They are only intended as comments.
;

loop_
_space_group_symop_operation_xyz
'x, y, z'
'-x+1/2, -y, z+1/2'
'-x, y+1/2, -z'
'x+1/2, -y+1/2, -z+1/2'
'-x, -y, -z'
'x-1/2, y, -z-1/2'
'x, -y-1/2, z'
'-x-1/2, y-1/2, z-1/2'

loop_
_atom_site_label
_atom_site_type_symbol
_atom_site_fract_x
_atom_site_fract_y
_atom_site_fract_z
_atom_site_U_iso_or_equiv
_atom_site_adp_type
_atom_site_occupancy
_atom_site_site_symmetry_order
_atom_site_calc_flag
_atom_site_refinement_flags_posn
_atom_site_refinement_flags_adp
_atom_site_refinement_flags_occupancy
Br1 Br -0.00726(3) 0.90724(2) 0.73364(3) 0.02228(15) Uani 1 1 d . . .
Mg1 Mg 0.41407(13) 0.7500 0.21872(13) 0.0114(3) Uani 1 2 d S T P
O3 O 0.3049(2) 0.66822(10) 0.1236(2) 0.0145(4) Uani 1 1 d . . .
O2 O 0.0461(3) 0.7500 0.4501(3) 0.0157(6) Uani 1 2 d S T P
O5 O 0.5240(2) 0.82748(12) 0.3227(2) 0.0154(4) Uani 1 1 d . . .
O4 O 0.4635(2) 0.58132(11) 0.1268(2) 0.0197(5) Uani 1 1 d . . .
O1 O 0.2560(3) 0.7500 0.3528(3) 0.0201(7) Uani 1 2 d S T P
N1 N 0.1418(4) 0.7500 0.7002(4) 0.0176(7) Uani 1 2 d S T P
N2 N 0.3080(3) 0.49127(14) -0.0116(3) 0.0173(6) Uani 1 1 d . . .
C1 C 0.1762(4) 0.7500 0.4523(4) 0.0128(8) Uani 1 2 d S T P
C4 C 0.3471(3) 0.60635(15) 0.0988(3) 0.0131(6) Uani 1 1 d . . .
C5 C 0.2410(3) 0.55744(17) 0.0342(3) 0.0166(6) Uani 1 1 d . . .
C2 C 0.2466(4) 0.7500 0.5905(4) 0.0172(9) Uani 1 2 d S T P
C6 C 0.2070(4) 0.43948(18) -0.0679(4) 0.0221(7) Uani 1 1 d . . .
C3 C 0.2062(6) 0.7500 0.8363(5) 0.0290(11) Uani 1 2 d S T P
H1 H 0.304(3) 0.7083(17) 0.597(3) 0.014(8) Uiso 1 1 d . . .
H2 H 0.085(4) 0.711(2) 0.696(4) 0.036(11) Uiso 1 1 d . . .
H3 H 0.266(4) 0.707(2) 0.847(4) 0.030(11) Uiso 1 1 d . . .
H4 H 0.131(7) 0.7500 0.902(7) 0.050(18) Uiso 1 2 d S . P
H5 H 0.193(4) 0.5761(17) -0.040(4) 0.015(8) Uiso 1 1 d . . .
H6 H 0.170(3) 0.5445(16) 0.100(3) 0.012(8) Uiso 1 1 d . . .
H7 H 0.368(4) 0.501(2) -0.069(5) 0.039(12) Uiso 1 1 d . . .
H8 H 0.348(4) 0.4715(19) 0.053(4) 0.024(10) Uiso 1 1 d . . .
H9 H 0.156(4) 0.4592(19) -0.138(4) 0.024(9) Uiso 1 1 d . . .
H10 H 0.137(4) 0.4279(17) 0.006(4) 0.020(9) Uiso 1 1 d . . .
H11 H 0.260(4) 0.398(2) -0.109(5) 0.045(13) Uiso 1 1 d . . .
H12 H 0.608(5) 0.819(2) 0.339(4) 0.046(13) Uiso 1 1 d . . .
H13 H 0.522(4) 0.863(3) 0.265(4) 0.026(11) Uiso 1 1 d . . .

loop_
_atom_site_aniso_label
_atom_site_aniso_U_11
_atom_site_aniso_U_22
_atom_site_aniso_U_33
_atom_site_aniso_U_23
_atom_site_aniso_U_13
_atom_site_aniso_U_12
Br1 0.0265(2) 0.0199(2) 0.0205(2) 0.00162(12) -0.00155(12) 0.00071(12)
Mg1 0.0088(6) 0.0123(6) 0.0132(7) 0.000 -0.0004(5) 0.000
O3 0.0137(10) 0.0109(10) 0.0191(10) -0.0015(8) 0.0000(8) -0.0004(8)
O2 0.0099(14) 0.0245(16) 0.0126(14) 0.000 -0.0004(11) 0.000
O5 0.0120(10) 0.0159(11) 0.0182(12) -0.0019(9) -0.0021(8) 0.0000(8)
O4 0.0150(10) 0.0183(11) 0.0257(13) -0.0032(9) -0.0032(9) 0.0059(9)
O1 0.0168(15) 0.0261(17) 0.0175(15) 0.000 0.0062(12) 0.000
N1 0.0214(19) 0.0205(19) 0.0108(17) 0.000 -0.0015(15) 0.000
N2 0.0160(13) 0.0174(14) 0.0185(14) -0.0047(11) -0.0016(11) -0.0013(10)
C1 0.014(2) 0.0090(18) 0.016(2) 0.000 -0.0012(15) 0.000
C4 0.0139(13) 0.0132(13) 0.0120(13) -0.0002(11) 0.0033(11) -0.0035(10)
C5 0.0163(15) 0.0123(14) 0.0211(15) -0.0025(13) -0.0009(12) 0.0015(11)
C2 0.013(2) 0.022(2) 0.017(2) 0.000 -0.0020(16) 0.000
C6 0.0219(16) 0.0197(16) 0.0246(17) -0.0067(13) -0.0020(14) -0.0065(13)
C3 0.036(3) 0.040(3) 0.011(2) 0.000 -0.007(2) 0.000

loop_
_atom_type_symbol
_atom_type_description
_atom_type_scat_dispersion_real
_atom_type_scat_dispersion_imag
_atom_type_scat_source
Mg Mg 0.0486 0.0363 'International Tables Vol C Tables 4.2.6.8 and 6.1.1.4'
Br Br -0.2901 2.4595 'International Tables Vol C Tables 4.2.6.8 and 6.1.1.4'
C C 0.0033 0.0016 'International Tables Vol C Tables 4.2.6.8 and 6.1.1.4'
N N 0.0061 0.0033 'International Tables Vol C Tables 4.2.6.8 and 6.1.1.4'
O O 0.0106 0.0060 'International Tables Vol C Tables 4.2.6.8 and 6.1.1.4'
H H 0.0000 0.0000 'International Tables Vol C Tables 4.2.6.8 and 6.1.1.4'

loop_
_geom_angle_atom_site_label_1
_geom_angle_atom_site_label_2
_geom_angle_atom_site_label_3
_geom_angle
_geom_angle_site_symmetry_1
_geom_angle_site_symmetry_3
O1 Mg1 O5 92.97(10) . 7_575
O1 Mg1 O5 92.97(10) . .
O5 Mg1 O5 89.67(14) 7_575 .
O1 Mg1 O3 85.61(9) . 7_575
O5 Mg1 O3 176.73(10) 7_575 7_575
O5 Mg1 O3 87.47(8) . 7_575
O1 Mg1 O3 85.61(9) . .
O5 Mg1 O3 87.47(8) 7_575 .
O5 Mg1 O3 176.73(10) . .
O3 Mg1 O3 95.35(12) 7_575 .
O1 Mg1 O2 168.37(14) . 6_656
O5 Mg1 O2 95.27(9) 7_575 6_656
O5 Mg1 O2 95.27(9) . 6_656
O3 Mg1 O2 86.57(9) 7_575 6_656
O3 Mg1 O2 86.57(9) . 6_656
O1 Mg1 H13 101.3(9) . .
O5 Mg1 H13 108.3(11) 7_575 .
O5 Mg1 H13 21.0(10) . .
O3 Mg1 H13 69.2(11) 7_575 .
O3 Mg1 H13 162.3(10) . .
O2 Mg1 H13 83.9(9) 6_656 .
C4 O3 Mg1 127.85(18) . .
C1 O2 Mg1 128.0(3) . 6_556
Mg1 O5 H12 117(3) . .
Mg1 O5 H13 101(3) . .
H12 O5 H13 107(4) . .
C1 O1 Mg1 169.1(3) . .
C2 N1 C3 112.8(4) . .
C2 N1 H2 112(3) . .
C3 N1 H2 107(3) . .
C5 N2 C6 113.1(3) . .
C5 N2 H7 108(3) . .
C6 N2 H7 110(3) . .
C5 N2 H8 110(2) . .
C6 N2 H8 107(3) . .
H7 N2 H8 108(4) . .
O2 C1 O1 126.7(4) . .
O2 C1 C2 117.2(4) . .
O1 C1 C2 116.2(3) . .
O4 C4 O3 126.6(3) . .
O4 C4 C5 117.6(3) . .
O3 C4 C5 115.7(2) . .
N2 C5 C4 110.9(2) . .
N2 C5 H5 107(2) . .
C4 C5 H5 116(2) . .
N2 C5 H6 107.1(19) . .
C4 C5 H6 109.7(19) . .
H5 C5 H6 106(3) . .
N1 C2 C1 111.2(3) . .
N1 C2 H1 110(2) . .
C1 C2 H1 108(2) . .
N2 C6 H9 111(2) . .
N2 C6 H10 107.3(19) . .
H9 C6 H10 107(3) . .
N2 C6 H11 109(2) . .
H9 C6 H11 106(3) . .
H10 C6 H11 117(3) . .
N1 C3 H3 109(2) . .
N1 C3 H4 107(4) . .
H3 C3 H4 111(3) . .

loop_
_geom_bond_atom_site_label_1
_geom_bond_atom_site_label_2
_geom_bond_distance
_geom_bond_site_symmetry_2
Mg1 O1 2.019(3) .
Mg1 O5 2.082(2) 7_575
Mg1 O5 2.082(2) .
Mg1 O3 2.096(2) 7_575
Mg1 O3 2.096(2) .
Mg1 O2 2.102(3) 6_656
Mg1 H13 2.41(5) .
O3 C4 1.264(3) .
O2 C1 1.248(5) .
O2 Mg1 2.102(3) 6_556
O5 H12 0.84(5) .
O5 H13 0.88(5) .
O4 C4 1.244(3) .
O1 C1 1.250(5) .
N1 C2 1.483(6) .
N1 C3 1.487(6) .
N1 H2 0.92(4) .
N2 C5 1.480(4) .
N2 C6 1.488(4) .
N2 H7 0.83(4) .
N2 H8 0.84(4) .
C1 C2 1.531(6) .
C4 C5 1.518(4) .
C5 H5 0.94(3) .
C5 H6 0.97(3) .
C2 H1 0.96(3) .
C6 H9 0.93(4) .
C6 H10 1.02(4) .
C6 H11 1.01(5) .
C3 H3 1.01(4) .
C3 H4 0.98(7) .

loop_
_geom_hbond_atom_site_label_D
_geom_hbond_atom_site_label_H
_geom_hbond_atom_site_label_A
_geom_hbond_distance_DH
_geom_hbond_distance_HA
_geom_hbond_distance_DA
_geom_hbond_angle_DHA
_geom_hbond_site_symmetry_A
N1 H2 Br1 0.92(4) 2.44(4) 3.3203(17) 161(3) 7_575
N2 H7 Br1 0.83(4) 2.67(4) 3.422(3) 152(4) 4_565
N2 H8 Br1 0.84(4) 2.65(4) 3.483(3) 171(3) 8_655
